data_1008349
loop_
_publ_author_name
'Aleonard, S'
'Lambert, B'
'Pannetier, J'
'Gorius, M F'
'Roux, M T'

_publ_section_title
;
Etude par diffraction neutronique de la phase Cs~4-x~ Yb~12~ F~40-x~ (0
<= X <=1): Hypothese Structurale.
;
_journal_coden_ASTM JSSCBI
_journal_name_full 'Journal of Solid State Chemistry'
_journal_page_first 226
_journal_page_last 232
_journal_paper_doi 10.1016/0022-4596(85)90239-7
_journal_volume 58
_journal_year 1985
_chemical_formula_structural 'Cs Yb3 F10'
_chemical_formula_sum 'Cs F10 Yb3'
_chemical_name_systematic 'Caesium triytterbium decafluoride'
_space_group_IT_number 186
_symmetry_cell_setting hexagonal
_symmetry_Int_Tables_number 186
_symmetry_space_group_name_Hall 'P 6c -2c'
_symmetry_space_group_name_H-M 'P 63 m c'
_cell_angle_alpha 90
_cell_angle_beta 90
_cell_angle_gamma 120
_cell_formula_units_Z 4
_cell_length_a 7.999(5)
_cell_length_b 7.999(5)
_cell_length_c 17.078(3)
_cell_volume 946.3
_refine_ls_R_factor_all 0.0538
_cod_database_code 1008349

loop_
_symmetry_equiv_pos_as_xyz
x,y,z
-y,x-y,z
y-x,-x,z
-y,-x,z
y-x,y,z
x,x-y,z
-x,-y,1/2+z
y,y-x,1/2+z
x-y,x,1/2+z
y,x,1/2+z
x-y,-y,1/2+z
-x,y-x,1/2+z

loop_
_atom_site_aniso_label
_atom_site_aniso_U_11
_atom_site_aniso_U_12
_atom_site_aniso_U_13
_atom_site_aniso_U_22
_atom_site_aniso_U_23
_atom_site_aniso_U_33
Yb1 0.0067(13) 0.0056(16) 0.0021(10) 0.0067(21) -0.0021(10) 0.0085(21)
Yb2 0.0070(13) 0.0026(17) 0.0005(5) 0.0070(13) -0.0005(5) 0.0034(19)
Cs1 0.0418(127) 0.0209(63) 0. 0.0418(127) 0. 0.0066(137)
Cs2 0.0298(92) 0.0149(46) 0. 0.0298(92) 0. 0.0001(70)
F1 0.0587(57) 0.0399(64) 0.0052(14) 0.0587(57) -0.0052(14) 0.0059(47)
F2 0.0558(49) 0.0285(55) -0.0058(30) 0.0558(49) 0.0058(30) 0.0042(42)
F3 0.0036(21) -0.0034(26) 0.0008(29) 0.0036(21) -0.0008(29) 0.0468(52)
F4 0.0140(37) 0.0076(37) -0.0098(25) 0.0140(37) 0.0098(25) 0.0441(74)
F5 0.0068(34) 0.0019(39) -0.0003(18) 0.0068(34) 0.0003(18) 0.0498(75)
F6 0.0226(44) 0.0147(51) 0.0012(25) 0.0226(44) -0.0012(25) 0.0690(92)
F7 0.0010(28) 0.0005(14) 0. 0.0010(28) 0. 0.0821(326)
F8 0.0312(54) 0.0156(27) 0. 0.0312(54) 0. 0.0001(48)

loop_
_atom_site_label
_atom_site_type_symbol
_atom_site_symmetry_multiplicity
_atom_site_Wyckoff_symbol
_atom_site_fract_x
_atom_site_fract_y
_atom_site_fract_z
_atom_site_occupancy
_atom_site_attached_hydrogens
_atom_site_calc_flag
Yb1 Yb3+ 6 c 0.5117(3) -0.5117(3) 0.0025(4) 1. 0 d
Yb2 Yb3+ 6 c 0.5055(4) -0.5055(4) 0.2523(4) 1. 0 d
Cs1 Cs1+ 2 a 0. 0. 0.3668(14) 1. 0 d
Cs2 Cs1+ 2 a 0. 0. 0.1320(23) 1. 0 d
F1 F1- 6 c 0.5006(16) -0.5006(16) 0.3769(15) 1. 0 d
F2 F1- 6 c 0.5185(8) -0.5185(8) 0.1257(10) 1. 0 d
F3 F1- 6 c 0.2133(7) -0.2133(7) 0.0011(11) 1. 0 d
F4 F1- 6 c 0.1645(6) -0.1645(6) 0.4988(9) 1. 0 d
F5 F1- 6 c 0.8303(11) -0.8303(11) 0.2449(8) 1. 0 d
F6 F1- 6 c 0.2214(10) -0.2214(10) 0.2459(11) 1. 0 d
F7 F1- 2 b 0.3333 0.6667 0.4796(15) 1. 0 d
F8 F1- 2 b 0.3333 0.6667 0.7858(9) 1. 0 d

loop_
_atom_type_symbol
_atom_type_oxidation_number
Yb3+ 3.000
Cs1+ 1.000
F1- -1.000
